data_4089462
loop_
_publ_author_name
'Harkness, Michael B.'
'Alvarado, Edwin'
'Badaj, Anna C.'
'Skrela, Barbara C.'
'Fan, Louie'
'Lavoie, Gino G.'

_publ_section_title
;
 Coordination and Reactivity Study of Group 4 and 10 Transition Metal
 Complexes ofN-Imidazol-2-ylidene-N&#x2032;-p-tolylureate and Thioureate
 Ligands
;
_journal_issue 11
_journal_name_full Organometallics
_journal_page_first 3309
_journal_paper_doi 10.1021/om400220v
_journal_volume 32
_journal_year 2013
_chemical_formula_moiety 'C34 H33 Cl2 F3 N4 S Ti, C H2 Cl2'
_chemical_formula_sum 'C35 H35 Cl4 F3 N4 S Ti'
_chemical_formula_weight 790.43
_space_group_crystal_system triclinic
_space_group_IT_number 2
_space_group_name_Hall '-P 1'
_space_group_name_H-M_alt 'P -1'
_atom_sites_solution_hydrogens geom
_atom_sites_solution_primary direct
_atom_sites_solution_secondary difmap
_audit_creation_date 2012-05-30
_audit_creation_method
; 
  Olex2 1.2 
  (compiled 2012.05.09 svn.r2324, GUI svn.r4230) 
;
_cell_angle_alpha 111.265(2)
_cell_angle_beta 94.818(3)
_cell_angle_gamma 102.618(3)
_cell_formula_units_Z 2
_cell_length_a 11.2789(5)
_cell_length_b 11.9703(6)
_cell_length_c 15.2058(7)
_cell_measurement_reflns_used 9957
_cell_measurement_temperature 150(2)
_cell_measurement_theta_max 65.85
_cell_measurement_theta_min 4.09
_cell_volume 1836.66(16)
_computing_cell_refinement APEX2
_computing_data_collection 'APEX2 (Bruker, 2007)'
_computing_data_reduction 'SAINT (Bruker, 2007)'
_computing_molecular_graphics
; 
O. V. Dolomanov, L. J. Bourhis, R. J. Gildea, J. A. K. Howard and H. Puschmann, 
OLEX2: a complete structure solution, refinement and analysis program. 
J. Appl. Cryst. (2009). 42, 339-341. 
;
_computing_publication_material
; 
O. V. Dolomanov, L. J. Bourhis, R. J. Gildea, J. A. K. Howard and H. Puschmann, 
OLEX2: a complete structure solution, refinement and analysis program. 
J. Appl. Cryst. (2009). 42, 339-341. 
;
_computing_structure_refinement
; 
XL, G.M. Sheldrick, Acta Cryst. 
(2008). A64, 112-122 
;
_computing_structure_solution 'SHELXS-97 (Sheldrick, 2008)'
_diffrn_ambient_temperature 150.15
_diffrn_measured_fraction_theta_full 0.945
_diffrn_measured_fraction_theta_max 0.945
_diffrn_measurement_device_type 'Bruker Kappa APEX-DUO CCD'
_diffrn_measurement_method '\f and \w scans'
_diffrn_radiation_monochromator 'multi-layer optics'
_diffrn_radiation_type CuK\a
_diffrn_radiation_wavelength 1.54178
_diffrn_reflns_av_R_equivalents 0.0345
_diffrn_reflns_av_unetI/netI 0.0380
_diffrn_reflns_limit_h_max 13
_diffrn_reflns_limit_h_min -12
_diffrn_reflns_limit_k_max 9
_diffrn_reflns_limit_k_min -13
_diffrn_reflns_limit_l_max 17
_diffrn_reflns_limit_l_min -15
_diffrn_reflns_number 17595
_diffrn_reflns_theta_full 66.25
_diffrn_reflns_theta_max 66.25
_diffrn_reflns_theta_min 5.60
_diffrn_source 'Bruker ImuS'
_exptl_absorpt_coefficient_mu 5.574
_exptl_absorpt_correction_T_max 0.7527
_exptl_absorpt_correction_T_min 0.6079
_exptl_absorpt_correction_type multi-scan
_exptl_absorpt_process_details 'SADABS (Sheldrick, 1996)'
_exptl_crystal_colour orange
_exptl_crystal_colour_primary orange
_exptl_crystal_density_diffrn 1.429
_exptl_crystal_density_method 'not measured'
_exptl_crystal_description plate
_exptl_crystal_F_000 812
_exptl_crystal_size_max 0.09
_exptl_crystal_size_mid 0.05
_exptl_crystal_size_min 0.05
_refine_diff_density_max 0.891
_refine_diff_density_min -0.868
_refine_diff_density_rms 0.056
_refine_ls_extinction_method none
_refine_ls_goodness_of_fit_ref 1.038
_refine_ls_hydrogen_treatment constr
_refine_ls_matrix_type full
_refine_ls_number_parameters 436
_refine_ls_number_reflns 6092
_refine_ls_number_restraints 35
_refine_ls_restrained_S_all 1.035
_refine_ls_R_factor_all 0.0454
_refine_ls_R_factor_gt 0.0392
_refine_ls_shift/su_max 0.015
_refine_ls_shift/su_mean 0.001
_refine_ls_structure_factor_coef Fsqd
_refine_ls_weighting_details 'calc w=1/[\s^2^(Fo^2^)+(0.0548P)^2^+1.1159P] where P=(Fo^2^+2Fc^2^)/3'
_refine_ls_weighting_scheme calc
_refine_ls_wR_factor_gt 0.1007
_refine_ls_wR_factor_ref 0.1052
_reflns_number_gt 5333
_reflns_number_total 6092
_reflns_threshold_expression I>2\s(I)
_cod_data_source_file om400220v_si_002.cif
_cod_data_source_block d1252
_cod_original_cell_volume 1836.66(15)
_cod_database_code 4089462

loop_
_space_group_symop_id
_space_group_symop_operation_xyz
1 'x, y, z'
2 '-x, -y, -z'

loop_
_atom_site_label
_atom_site_type_symbol
_atom_site_fract_x
_atom_site_fract_y
_atom_site_fract_z
_atom_site_U_iso_or_equiv
_atom_site_adp_type
_atom_site_occupancy
_atom_site_symmetry_multiplicity
_atom_site_calc_flag
_atom_site_refinement_flags
_atom_site_disorder_assembly
_atom_site_disorder_group
Ti1 Ti 1.01301(4) 1.09147(4) 0.22467(3) 0.02457(12) Uani 1 1 d D . .
C1 C 0.9000(2) 0.8703(2) 0.23497(15) 0.0222(4) Uani 1 1 d . . .
C2 C 0.8652(2) 1.0170(2) 0.37889(16) 0.0243(5) Uani 1 1 d . . .
C3 C 0.7380(2) 0.9738(2) 0.36952(17) 0.0337(5) Uani 1 1 d . A .
H3 H 0.6883 0.9313 0.3074 0.040 Uiso 1 1 calc R . .
C4 C 0.6833(2) 0.9922(2) 0.45010(18) 0.0369(6) Uani 1 1 d . . .
H4 H 0.5966 0.9613 0.4434 0.044 Uiso 1 1 calc R A .
C5 C 0.7558(2) 1.0560(2) 0.54054(17) 0.0300(5) Uani 1 1 d . A .
C6 C 0.8814(2) 1.1056(2) 0.55044(16) 0.0277(5) Uani 1 1 d . . .
H6 H 0.9303 1.1526 0.6125 0.033 Uiso 1 1 calc R A .
C7 C 0.9357(2) 1.0867(2) 0.46940(16) 0.0260(5) Uani 1 1 d . A .
H7 H 1.0217 1.1217 0.4761 0.031 Uiso 1 1 calc R . .
C8 C 0.6959(2) 1.0712(2) 0.62619(19) 0.0385(6) Uani 1 1 d . . .
C9 C 0.8118(2) 0.6592(2) 0.18640(15) 0.0232(5) Uani 1 1 d . . .
C10 C 0.7007(2) 0.4829(2) 0.06627(17) 0.0288(5) Uani 1 1 d . . .
H10 H 0.6403 0.4265 0.0119 0.035 Uiso 1 1 calc R A .
C11 C 0.7866(2) 0.4546(2) 0.11422(17) 0.0323(5) Uani 1 1 d . A .
H11 H 0.7984 0.3741 0.0999 0.039 Uiso 1 1 calc R . .
C12 C 0.6334(2) 0.6777(2) 0.09155(16) 0.0255(5) Uani 1 1 d . . .
C13 C 0.5527(2) 0.7106(2) 0.15564(17) 0.0294(5) Uani 1 1 d . A .
C14 C 0.4765(2) 0.7804(2) 0.13892(18) 0.0341(6) Uani 1 1 d . . .
H14 H 0.4218 0.8051 0.1819 0.041 Uiso 1 1 calc R A .
C15 C 0.4782(2) 0.8150(2) 0.06089(19) 0.0362(6) Uani 1 1 d . A .
C16 C 0.5558(2) 0.7755(2) -0.00303(19) 0.0339(5) Uani 1 1 d . . .
H16 H 0.5553 0.7969 -0.0574 0.041 Uiso 1 1 calc R A .
C17 C 0.6346(2) 0.7055(2) 0.01001(17) 0.0279(5) Uani 1 1 d . A .
C18 C 0.5459(2) 0.6682(3) 0.23722(18) 0.0370(6) Uani 1 1 d . . .
H18A H 0.6203 0.7145 0.2864 0.056 Uiso 1 1 calc R A .
H18B H 0.5404 0.5790 0.2134 0.056 Uiso 1 1 calc R . .
H18C H 0.4728 0.6833 0.2650 0.056 Uiso 1 1 calc R . .
C19 C 0.3928(3) 0.8888(3) 0.0435(3) 0.0534(8) Uani 1 1 d . . .
H19A H 0.4325 0.9779 0.0786 0.080 Uiso 1 1 calc R A .
H19B H 0.3157 0.8662 0.0659 0.080 Uiso 1 1 calc R . .
H19C H 0.3749 0.8703 -0.0253 0.080 Uiso 1 1 calc R . .
C20 C 0.7133(2) 0.6588(2) -0.06258(18) 0.0344(5) Uani 1 1 d . . .
H20A H 0.7959 0.6695 -0.0294 0.052 Uiso 1 1 calc R A .
H20B H 0.7197 0.7059 -0.1037 0.052 Uiso 1 1 calc R . .
H20C H 0.6756 0.5704 -0.1020 0.052 Uiso 1 1 calc R . .
C21 C 0.9562(2) 0.5754(2) 0.25894(16) 0.0278(5) Uani 1 1 d . . .
C22 C 0.9308(3) 0.5811(2) 0.34879(18) 0.0345(6) Uani 1 1 d . A .
C23 C 1.0292(3) 0.5936(2) 0.41584(19) 0.0411(7) Uani 1 1 d . . .
H23 H 1.0149 0.5981 0.4776 0.049 Uiso 1 1 calc R A .
C24 C 1.1476(3) 0.5998(2) 0.3961(2) 0.0441(7) Uani 1 1 d . A .
C25 C 1.1676(3) 0.5924(2) 0.3051(2) 0.0393(6) Uani 1 1 d . . .
H25 H 1.2482 0.5951 0.2905 0.047 Uiso 1 1 calc R A .
C26 C 1.0728(2) 0.5812(2) 0.23501(18) 0.0321(5) Uani 1 1 d . A .
C27 C 0.8044(3) 0.5777(3) 0.3719(2) 0.0469(7) Uani 1 1 d . . .
H27A H 0.8017 0.5697 0.4337 0.070 Uiso 1 1 calc R A .
H27B H 0.7442 0.5064 0.3216 0.070 Uiso 1 1 calc R . .
H27C H 0.7843 0.6548 0.3757 0.070 Uiso 1 1 calc R . .
C28 C 1.2536(3) 0.6192(3) 0.4718(3) 0.0648(10) Uani 1 1 d . . .
H28A H 1.2258 0.6353 0.5335 0.097 Uiso 1 1 calc R A .
H28B H 1.3206 0.6904 0.4774 0.097 Uiso 1 1 calc R . .
H28C H 1.2837 0.5444 0.4539 0.097 Uiso 1 1 calc R . .
C29 C 1.0962(3) 0.5782(3) 0.13861(19) 0.0418(6) Uani 1 1 d . . .
H29A H 1.0539 0.4960 0.0891 0.063 Uiso 1 1 calc R A .
H29B H 1.1852 0.5950 0.1384 0.063 Uiso 1 1 calc R . .
H29C H 1.0648 0.6418 0.1254 0.063 Uiso 1 1 calc R . .
C30 C 0.9462(4) 1.1694(6) 0.1115(4) 0.0409(14) Uani 0.684(10) 1 d PGU A 1
H30 H 0.9870 1.1664 0.0588 0.049 Uiso 0.684(10) 1 calc PR A 1
C31 C 0.9772(3) 1.2677(3) 0.2038(5) 0.0544(17) Uani 0.684(10) 1 d PGU A 1
H31 H 1.0422 1.3420 0.2237 0.065 Uiso 0.684(10) 1 calc PR A 1
C32 C 0.8938(6) 1.2355(5) 0.26116(18) 0.0559(17) Uani 0.684(10) 1 d PGU A 1
H32 H 0.8933 1.2844 0.3262 0.067 Uiso 0.684(10) 1 calc PR A 1
C33 C 0.8114(3) 1.1173(5) 0.2043(4) 0.0448(15) Uani 0.684(10) 1 d PGU A 1
H33 H 0.7461 1.0732 0.2246 0.054 Uiso 0.684(10) 1 calc PR A 1
C34 C 0.8438(4) 1.0765(3) 0.1118(3) 0.0332(12) Uani 0.684(10) 1 d PGU A 1
H34 H 0.8040 1.0003 0.0593 0.040 Uiso 0.684(10) 1 calc PR A 1
C30A C 0.9800(7) 1.2256(10) 0.1500(8) 0.035(3) Uiso 0.316(10) 1 d PGD A 2
H30A H 1.0418 1.2680 0.1208 0.042 Uiso 0.316(10) 1 calc PR A 2
C31A C 0.9584(7) 1.2767(5) 0.2453(6) 0.034(3) Uiso 0.316(10) 1 d PGD A 2
H31A H 1.0023 1.3611 0.2947 0.041 Uiso 0.316(10) 1 calc PR A 2
C32A C 0.8544(8) 1.1929(9) 0.2546(5) 0.029(2) Uiso 0.316(10) 1 d PGD A 2
H32A H 0.8130 1.2081 0.3119 0.035 Uiso 0.316(10) 1 calc PR A 2
C33A C 0.8118(6) 1.0902(6) 0.1650(8) 0.030(3) Uiso 0.316(10) 1 d PGD A 2
H33A H 0.7355 1.0203 0.1485 0.037 Uiso 0.316(10) 1 calc PR A 2
C34A C 0.8894(11) 1.1104(10) 0.1003(4) 0.036(3) Uiso 0.316(10) 1 d PGD A 2
H34A H 0.8769 1.0574 0.0304 0.043 Uiso 0.316(10) 1 calc PR A 2
F1 F 0.61894(18) 0.96483(16) 0.61935(13) 0.0586(5) Uani 1 1 d . A .
F2 F 0.77441(16) 1.11505(19) 0.70836(11) 0.0568(5) Uani 1 1 d . A .
F3 F 0.62382(15) 1.15002(16) 0.63689(12) 0.0502(4) Uani 1 1 d . A .
N1 N 0.92146(17) 0.98855(16) 0.29590(13) 0.0242(4) Uani 1 1 d . A .
N2 N 0.84711(17) 0.77447(16) 0.25397(13) 0.0237(4) Uani 1 1 d . A .
N3 N 0.71647(17) 0.61058(16) 0.11105(13) 0.0238(4) Uani 1 1 d . A .
N4 N 0.85548(18) 0.56390(16) 0.18862(13) 0.0256(4) Uani 1 1 d . A .
Cl1 Cl 1.14309(6) 1.22290(6) 0.36676(4) 0.04164(17) Uani 1 1 d . A .
Cl2 Cl 1.18008(6) 1.08714(6) 0.14381(4) 0.03774(16) Uani 1 1 d . A .
S1 S 0.96246(5) 0.86456(5) 0.13265(4) 0.02862(15) Uani 1 1 d . A .
C35 C 0.5519(3) 0.7240(3) 0.6729(2) 0.0551(8) Uani 1 1 d . . .
H35A H 0.5392 0.7239 0.6076 0.066 Uiso 1 1 calc R . .
H35B H 0.6349 0.7792 0.7068 0.066 Uiso 1 1 calc R . .
Cl3 Cl 0.43979(8) 0.78117(10) 0.73445(7) 0.0775(3) Uani 1 1 d . . .
Cl4 Cl 0.54377(12) 0.57423(11) 0.66488(12) 0.1052(4) Uani 1 1 d . . .

loop_
_atom_site_aniso_label
_atom_site_aniso_U_11
_atom_site_aniso_U_22
_atom_site_aniso_U_33
_atom_site_aniso_U_23
_atom_site_aniso_U_13
_atom_site_aniso_U_12
Ti1 0.0277(2) 0.0180(2) 0.0263(2) 0.00704(17) 0.00567(17) 0.00525(16)
C1 0.0219(11) 0.0194(11) 0.0217(10) 0.0048(9) 0.0003(8) 0.0053(9)
C2 0.0288(12) 0.0181(11) 0.0246(11) 0.0060(9) 0.0049(9) 0.0074(9)
C3 0.0292(13) 0.0333(13) 0.0276(12) 0.0017(10) 0.0012(10) 0.0059(10)
C4 0.0258(13) 0.0389(14) 0.0377(14) 0.0067(12) 0.0080(11) 0.0060(11)
C5 0.0337(13) 0.0245(12) 0.0296(12) 0.0067(10) 0.0081(10) 0.0092(10)
C6 0.0335(13) 0.0216(11) 0.0252(12) 0.0062(9) 0.0032(10) 0.0079(10)
C7 0.0265(12) 0.0196(11) 0.0291(12) 0.0081(9) 0.0032(9) 0.0040(9)
C8 0.0375(15) 0.0381(14) 0.0377(14) 0.0113(12) 0.0117(12) 0.0096(12)
C9 0.0243(11) 0.0212(11) 0.0236(11) 0.0085(9) 0.0067(9) 0.0046(9)
C10 0.0341(13) 0.0170(11) 0.0276(12) 0.0033(9) 0.0018(10) 0.0028(9)
C11 0.0403(14) 0.0163(11) 0.0318(13) 0.0031(10) 0.0011(11) 0.0042(10)
C12 0.0231(11) 0.0191(11) 0.0279(11) 0.0048(9) -0.0006(9) 0.0027(9)
C13 0.0249(12) 0.0241(12) 0.0297(12) 0.0034(10) 0.0019(10) 0.0016(9)
C14 0.0278(13) 0.0251(12) 0.0370(14) -0.0001(11) 0.0015(10) 0.0054(10)
C15 0.0322(13) 0.0216(12) 0.0446(15) 0.0049(11) -0.0056(11) 0.0056(10)
C16 0.0334(13) 0.0251(12) 0.0383(14) 0.0118(11) -0.0038(11) 0.0031(10)
C17 0.0286(12) 0.0197(11) 0.0297(12) 0.0072(10) 0.0013(10) 0.0013(9)
C18 0.0337(14) 0.0395(14) 0.0345(13) 0.0101(12) 0.0118(11) 0.0087(11)
C19 0.0492(18) 0.0393(16) 0.071(2) 0.0170(15) -0.0006(15) 0.0220(14)
C20 0.0379(14) 0.0342(13) 0.0313(13) 0.0142(11) 0.0076(11) 0.0072(11)
C21 0.0360(13) 0.0144(10) 0.0293(12) 0.0065(9) -0.0017(10) 0.0055(9)
C22 0.0472(15) 0.0201(12) 0.0320(13) 0.0107(10) 0.0002(11) 0.0025(11)
C23 0.0615(19) 0.0252(13) 0.0341(14) 0.0147(11) -0.0019(13) 0.0053(12)
C24 0.0547(18) 0.0262(13) 0.0455(16) 0.0132(12) -0.0131(13) 0.0092(12)
C25 0.0388(15) 0.0269(13) 0.0496(16) 0.0123(12) -0.0016(12) 0.0120(11)
C26 0.0371(14) 0.0201(11) 0.0361(13) 0.0070(10) 0.0005(11) 0.0110(10)
C27 0.0550(18) 0.0481(17) 0.0376(15) 0.0214(13) 0.0114(13) 0.0044(14)
C28 0.066(2) 0.062(2) 0.062(2) 0.0296(18) -0.0209(17) 0.0133(17)
C29 0.0391(15) 0.0446(16) 0.0414(15) 0.0120(13) 0.0091(12) 0.0184(12)
C30 0.038(2) 0.051(3) 0.049(3) 0.036(3) 0.004(2) 0.013(3)
C31 0.077(3) 0.019(2) 0.066(5) 0.021(2) -0.009(3) 0.011(2)
C32 0.065(4) 0.046(3) 0.056(3) 0.007(2) 0.006(2) 0.038(4)
C33 0.044(3) 0.072(4) 0.040(3) 0.032(3) 0.017(2) 0.038(3)
C34 0.032(2) 0.033(2) 0.038(2) 0.0172(18) 0.0013(18) 0.0114(18)
F1 0.0694(12) 0.0471(10) 0.0592(11) 0.0231(9) 0.0305(9) 0.0044(9)
F2 0.0522(10) 0.0841(13) 0.0304(8) 0.0184(9) 0.0113(7) 0.0163(9)
F3 0.0476(10) 0.0515(10) 0.0501(9) 0.0108(8) 0.0240(8) 0.0205(8)
N1 0.0256(10) 0.0184(9) 0.0244(9) 0.0046(8) 0.0048(8) 0.0041(7)
N2 0.0293(10) 0.0161(9) 0.0217(9) 0.0042(7) 0.0029(8) 0.0045(8)
N3 0.0253(10) 0.0185(9) 0.0241(9) 0.0053(8) 0.0033(8) 0.0045(7)
N4 0.0292(10) 0.0165(9) 0.0271(10) 0.0052(8) 0.0018(8) 0.0054(8)
Cl1 0.0384(3) 0.0375(3) 0.0313(3) 0.0051(3) 0.0040(3) -0.0091(3)
Cl2 0.0377(3) 0.0345(3) 0.0415(3) 0.0147(3) 0.0175(3) 0.0070(3)
S1 0.0359(3) 0.0194(3) 0.0271(3) 0.0051(2) 0.0108(2) 0.0055(2)
C35 0.0424(17) 0.062(2) 0.061(2) 0.0252(17) 0.0141(15) 0.0107(15)
Cl3 0.0511(5) 0.0963(7) 0.0680(6) 0.0095(5) 0.0113(4) 0.0254(5)
Cl4 0.0896(8) 0.0762(7) 0.1795(13) 0.0716(8) 0.0607(8) 0.0293(6)

loop_
_atom_type_symbol
_atom_type_description
_atom_type_scat_dispersion_real
_atom_type_scat_dispersion_imag
_atom_type_scat_source
C C 0.0181 0.0091 'International Tables Vol C Tables 4.2.6.8 and 6.1.1.4'
H H 0.0000 0.0000 'International Tables Vol C Tables 4.2.6.8 and 6.1.1.4'
Cl Cl 0.3639 0.7018 'International Tables Vol C Tables 4.2.6.8 and 6.1.1.4'
F F 0.0727 0.0534 'International Tables Vol C Tables 4.2.6.8 and 6.1.1.4'
N N 0.0311 0.0180 'International Tables Vol C Tables 4.2.6.8 and 6.1.1.4'
S S 0.3331 0.5567 'International Tables Vol C Tables 4.2.6.8 and 6.1.1.4'
Ti Ti 0.2191 1.8069 'International Tables Vol C Tables 4.2.6.8 and 6.1.1.4'

loop_
_geom_angle_atom_site_label_1
_geom_angle_atom_site_label_2
_geom_angle_atom_site_label_3
_geom_angle
C31 Ti1 C30 34.9
C31 Ti1 C33 58.17(5)
C31 Ti1 C32A 46.43(15)
C31 Ti1 C33A 59.65(16)
C31 Ti1 C34A 48.66(17)
C32 Ti1 C30 58.13(5)
C32 Ti1 C31 35.1
C32 Ti1 C33 35.0
C32 Ti1 C32A 13.87(17)
C32 Ti1 C33A 44.88(16)
C32 Ti1 C34A 59.78(15)
C33 Ti1 C30 57.9
C30A Ti1 C30 17.28(18)
C30A Ti1 C31 19.53(16)
C30A Ti1 C32 50.34(15)
C30A Ti1 C33 62.19(17)
C30A Ti1 C32A 58.40(11)
C30A Ti1 C33A 58.30(10)
C30A Ti1 C34A 35.08(9)
C31A Ti1 C30 48.63(14)
C31A Ti1 C31 16.18(15)
C31A Ti1 C32 21.79(17)
C31A Ti1 C33 52.50(16)
C31A Ti1 C30A 35.18(9)
C31A Ti1 C32A 35.10(9)
C31A Ti1 C33A 58.31(11)
C31A Ti1 C34A 58.39(10)
C32A Ti1 C30 61.98(15)
C32A Ti1 C33 22.92(18)
C32A Ti1 C33A 34.97(9)
C32A Ti1 C34A 58.25(11)
C33A Ti1 C30 49.87(19)
C33A Ti1 C33 13.8(2)
C34A Ti1 C30 19.4(2)
C34A Ti1 C33 46.23(19)
C34A Ti1 C33A 34.96(9)
N1 Ti1 C30 133.95(12)
N1 Ti1 C31 129.37(18)
N1 Ti1 C32 94.28(18)
N1 Ti1 C33 78.23(8)
N1 Ti1 C30A 140.14(15)
N1 Ti1 C31A 114.9(3)
N1 Ti1 C32A 83.42(17)
N1 Ti1 C33A 84.3(2)
N1 Ti1 C34A 116.3(3)
N1 Ti1 Cl1 89.55(5)
N1 Ti1 Cl2 136.33(6)
Cl1 Ti1 C30 120.75(17)
Cl1 Ti1 C31 88.48(12)
Cl1 Ti1 C32 86.22(10)
Cl1 Ti1 C33 116.72(16)
Cl1 Ti1 C30A 103.5(3)
Cl1 Ti1 C31A 80.20(16)
Cl1 Ti1 C32A 94.7(2)
Cl1 Ti1 C33A 129.7(3)
Cl1 Ti1 C34A 137.1(2)
Cl1 Ti1 Cl2 90.56(3)
Cl2 Ti1 C30 81.35(7)
Cl2 Ti1 C31 94.28(17)
Cl2 Ti1 C32 129.29(18)
Cl2 Ti1 C33 138.21(10)
Cl2 Ti1 C30A 81.80(14)
Cl2 Ti1 C31A 108.1(2)
Cl2 Ti1 C32A 140.00(16)
Cl2 Ti1 C33A 126.6(3)
Cl2 Ti1 C34A 92.1(3)
N1 C1 S1 109.64(16)
N2 C1 N1 123.9(2)
N2 C1 S1 126.32(16)
C3 C2 N1 119.9(2)
C7 C2 C3 119.2(2)
C7 C2 N1 120.8(2)
C2 C3 H3 119.8
C4 C3 C2 120.5(2)
C4 C3 H3 119.8
C3 C4 H4 120.2
C5 C4 C3 119.7(2)
C5 C4 H4 120.2
C4 C5 C8 118.8(2)
C6 C5 C4 120.2(2)
C6 C5 C8 121.0(2)
C5 C6 H6 120.1
C5 C6 C7 119.8(2)
C7 C6 H6 120.1
C2 C7 C6 120.4(2)
C2 C7 H7 119.8
C6 C7 H7 119.8
F1 C8 C5 112.5(2)
F1 C8 F3 104.3(2)
F2 C8 C5 114.2(2)
F2 C8 F1 107.3(2)
F2 C8 F3 106.1(2)
F3 C8 C5 111.8(2)
N2 C9 N3 127.8(2)
N2 C9 N4 124.9(2)
N4 C9 N3 106.74(18)
C11 C10 H10 126.5
C11 C10 N3 107.1(2)
N3 C10 H10 126.5
C10 C11 H11 126.1
C10 C11 N4 107.8(2)
N4 C11 H11 126.1
C13 C12 N3 117.6(2)
C17 C12 C13 122.9(2)
C17 C12 N3 119.5(2)
C12 C13 C18 121.1(2)
C14 C13 C12 117.4(2)
C14 C13 C18 121.5(2)
C13 C14 H14 119.1
C13 C14 C15 121.7(2)
C15 C14 H14 119.1
C14 C15 C19 120.6(3)
C16 C15 C14 118.8(2)
C16 C15 C19 120.5(3)
C15 C16 H16 119.0
C15 C16 C17 122.1(2)
C17 C16 H16 119.0
C12 C17 C16 116.9(2)
C12 C17 C20 121.9(2)
C16 C17 C20 121.1(2)
C13 C18 H18A 109.5
C13 C18 H18B 109.5
C13 C18 H18C 109.5
H18A C18 H18B 109.5
H18A C18 H18C 109.5
H18B C18 H18C 109.5
C15 C19 H19A 109.5
C15 C19 H19B 109.5
C15 C19 H19C 109.5
H19A C19 H19B 109.5
H19A C19 H19C 109.5
H19B C19 H19C 109.5
C17 C20 H20A 109.5
C17 C20 H20B 109.5
C17 C20 H20C 109.5
H20A C20 H20B 109.5
H20A C20 H20C 109.5
H20B C20 H20C 109.5
C22 C21 N4 117.7(2)
C26 C21 C22 123.4(2)
C26 C21 N4 118.9(2)
C21 C22 C27 121.4(2)
C23 C22 C21 116.8(3)
C23 C22 C27 121.7(2)
C22 C23 H23 118.8
C22 C23 C24 122.4(3)
C24 C23 H23 118.8
C23 C24 C25 118.4(2)
C23 C24 C28 121.1(3)
C25 C24 C28 120.4(3)
C24 C25 H25 119.0
C26 C25 C24 121.9(3)
C26 C25 H25 119.0
C21 C26 C25 117.1(2)
C21 C26 C29 121.5(2)
C25 C26 C29 121.5(2)
C22 C27 H27A 109.5
C22 C27 H27B 109.5
C22 C27 H27C 109.5
H27A C27 H27B 109.5
H27A C27 H27C 109.5
H27B C27 H27C 109.5
C24 C28 H28A 109.5
C24 C28 H28B 109.5
C24 C28 H28C 109.5
H28A C28 H28B 109.5
H28A C28 H28C 109.5
H28B C28 H28C 109.5
C26 C29 H29A 109.5
C26 C29 H29B 109.5
C26 C29 H29C 109.5
H29A C29 H29B 109.5
H29A C29 H29C 109.5
H29B C29 H29C 109.5
Ti1 C30 H30 121.0
C31 C30 Ti1 71.71(11)
C31 C30 H30 126.0
C31 C30 C34 108.0
C34 C30 Ti1 73.00(11)
C34 C30 H30 126.0
Ti1 C31 H31 120.2
C30 C31 Ti1 73.38(11)
C30 C31 H31 126.0
C30 C31 C32 108.0
C32 C31 Ti1 72.26(12)
C32 C31 H31 126.0
Ti1 C32 H32 120.0
C31 C32 Ti1 72.62(11)
C31 C32 H32 126.0
C33 C32 Ti1 73.23(11)
C33 C32 C31 108.0
C33 C32 H32 126.0
Ti1 C33 H33 120.7
C32 C33 Ti1 71.77(11)
C32 C33 H33 126.0
C32 C33 C34 108.0
C34 C33 Ti1 73.26(11)
C34 C33 H33 126.0
Ti1 C34 H34 121.4
C30 C34 Ti1 72.32(11)
C30 C34 C33 108.0
C30 C34 H34 126.0
C33 C34 Ti1 72.01(12)
C33 C34 H34 126.0
Ti1 C30A H30A 125.8
C31A C30A Ti1 72.4(3)
C31A C30A H30A 125.8
C31A C30A C34A 108.0
C34A C30A Ti1 72.9(3)
C34A C30A H30A 125.8
Ti1 C31A H31A 125.8
C30A C31A Ti1 72.4(3)
C30A C31A H31A 125.8
C30A C31A C32A 108.0
C32A C31A Ti1 72.9(3)
C32A C31A H31A 125.8
Ti1 C32A H32A 125.8
C31A C32A Ti1 72.0(3)
C31A C32A H32A 125.8
C31A C32A C33A 108.0
C33A C32A Ti1 72.8(3)
C33A C32A H32A 125.8
Ti1 C33A H33A 125.9
C32A C33A Ti1 72.2(3)
C32A C33A H33A 125.9
C32A C33A C34A 108.0
C34A C33A Ti1 72.3(3)
C34A C33A H33A 125.9
Ti1 C34A H34A 125.8
C30A C34A Ti1 72.0(3)
C30A C34A C33A 108.0
C30A C34A H34A 125.8
C33A C34A Ti1 72.7(3)
C33A C34A H34A 125.8
C1 N1 Ti1 104.33(14)
C1 N1 C2 119.53(18)
C2 N1 Ti1 135.11(14)
C1 N2 C9 121.63(18)
C9 N3 C10 109.20(19)
C9 N3 C12 124.44(18)
C10 N3 C12 125.61(19)
C9 N4 C11 109.19(19)
C9 N4 C21 124.54(18)
C11 N4 C21 126.25(18)
C1 S1 Ti1 79.14(7)
H35A C35 H35B 108.1
Cl3 C35 H35A 109.5
Cl3 C35 H35B 109.5
Cl4 C35 H35A 109.5
Cl4 C35 H35B 109.5
Cl4 C35 Cl3 110.73(18)

loop_
_geom_bond_atom_site_label_1
_geom_bond_atom_site_label_2
_geom_bond_distance
Ti1 C30 2.378(3)
Ti1 C31 2.356(3)
Ti1 C32 2.352(3)
Ti1 C33 2.370(3)
Ti1 C30A 2.350(6)
Ti1 C31A 2.349(7)
Ti1 C32A 2.360(7)
Ti1 C33A 2.367(7)
Ti1 C34A 2.361(7)
Ti1 N1 2.0873(19)
Ti1 Cl1 2.2998(7)
Ti1 Cl2 2.3348(7)
C1 N1 1.335(3)
C1 N2 1.314(3)
C1 S1 1.746(2)
C2 C3 1.390(3)
C2 C7 1.384(3)
C2 N1 1.424(3)
C3 H3 0.9500
C3 C4 1.386(4)
C4 H4 0.9500
C4 C5 1.386(4)
C5 C6 1.383(3)
C5 C8 1.489(3)
C6 H6 0.9500
C6 C7 1.389(3)
C7 H7 0.9500
C8 F1 1.338(3)
C8 F2 1.325(3)
C8 F3 1.350(3)
C9 N2 1.335(3)
C9 N3 1.358(3)
C9 N4 1.347(3)
C10 H10 0.9500
C10 C11 1.338(4)
C10 N3 1.391(3)
C11 H11 0.9500
C11 N4 1.389(3)
C12 C13 1.400(3)
C12 C17 1.396(3)
C12 N3 1.438(3)
C13 C14 1.390(4)
C13 C18 1.503(4)
C14 H14 0.9500
C14 C15 1.391(4)
C15 C16 1.387(4)
C15 C19 1.510(4)
C16 H16 0.9500
C16 C17 1.396(4)
C17 C20 1.501(3)
C18 H18A 0.9800
C18 H18B 0.9800
C18 H18C 0.9800
C19 H19A 0.9800
C19 H19B 0.9800
C19 H19C 0.9800
C20 H20A 0.9800
C20 H20B 0.9800
C20 H20C 0.9800
C21 C22 1.400(3)
C21 C26 1.387(4)
C21 N4 1.440(3)
C22 C23 1.386(4)
C22 C27 1.492(4)
C23 H23 0.9500
C23 C24 1.386(4)
C24 C25 1.395(4)
C24 C28 1.504(4)
C25 H25 0.9500
C25 C26 1.392(4)
C26 C29 1.500(4)
C27 H27A 0.9800
C27 H27B 0.9800
C27 H27C 0.9800
C28 H28A 0.9800
C28 H28B 0.9800
C28 H28C 0.9800
C29 H29A 0.9800
C29 H29B 0.9800
C29 H29C 0.9800
C30 H30 0.9500
C30 C31 1.4200
C30 C34 1.4200
C31 H31 0.9500
C31 C32 1.4200
C32 H32 0.9500
C32 C33 1.4200
C33 H33 0.9500
C33 C34 1.4200
C34 H34 0.9500
C30A H30A 1.0000
C30A C31A 1.4200
C30A C34A 1.4200
C31A H31A 1.0000
C31A C32A 1.4200
C32A H32A 1.0000
C32A C33A 1.4200
C33A H33A 1.0000
C33A C34A 1.4200
C34A H34A 1.0000
C35 H35A 0.9900
C35 H35B 0.9900
C35 Cl3 1.748(3)
C35 Cl4 1.734(4)
